data_7023233
loop_
_publ_author_name
'Sivaram, Haresh'
'Tan, Jackie'
'Huynh, Han Vinh'

_publ_section_title
;
 Cationic gold(I) heteroleptic complexes bearing a pyrazole-derived
 N-heterocyclic carbene: syntheses, characterizations, and cytotoxic
 activities.
;
_journal_issue 34
_journal_name_full 'Dalton transactions (Cambridge, England : 2003)'
_journal_page_first 12421
_journal_page_last 12428
_journal_paper_doi 10.1039/c3dt51071a
_journal_volume 42
_journal_year 2013
_chemical_formula_sum 'C26 H38 Au F6 N4 P'
_chemical_formula_weight 748.54
_chemical_name_systematic
; 
 ? 
;
_space_group_IT_number 2
_symmetry_cell_setting triclinic
_symmetry_space_group_name_Hall '-P 1'
_symmetry_space_group_name_H-M 'P -1'
_atom_sites_solution_hydrogens geom
_atom_sites_solution_primary direct
_atom_sites_solution_secondary difmap
_audit_creation_method SHELXL-97
_cell_angle_alpha 109.051(5)
_cell_angle_beta 98.373(5)
_cell_angle_gamma 108.802(5)
_cell_formula_units_Z 2
_cell_length_a 11.000(3)
_cell_length_b 12.126(3)
_cell_length_c 12.426(3)
_cell_measurement_reflns_used 991
_cell_measurement_temperature 100(2)
_cell_measurement_theta_max 24.38
_cell_measurement_theta_min 2.31
_cell_volume 1423.6(6)
_computing_cell_refinement 'Bruker SMART'
_computing_data_collection 'Bruker SMART'
_computing_data_reduction 'Bruker SAINT'
_computing_molecular_graphics 'Bruker SHELXTL'
_computing_publication_material 'Bruker SHELXTL'
_computing_structure_refinement 'SHELXL-97 (Sheldrick, 1997)'
_computing_structure_solution 'SHELXS-97 (Sheldrick, 1990)'
_diffrn_ambient_temperature 100(2)
_diffrn_measured_fraction_theta_full 0.995
_diffrn_measured_fraction_theta_max 0.995
_diffrn_measurement_device_type 'CCD area detector'
_diffrn_measurement_method 'phi and omega scans'
_diffrn_radiation_monochromator graphite
_diffrn_radiation_source 'fine-focus sealed tube'
_diffrn_radiation_type MoK\a
_diffrn_radiation_wavelength 0.71073
_diffrn_reflns_av_R_equivalents 0.0524
_diffrn_reflns_av_unetI/netI 0.0601
_diffrn_reflns_limit_h_max 14
_diffrn_reflns_limit_h_min -14
_diffrn_reflns_limit_k_max 15
_diffrn_reflns_limit_k_min -15
_diffrn_reflns_limit_l_max 16
_diffrn_reflns_limit_l_min -16
_diffrn_reflns_number 18553
_diffrn_reflns_theta_full 27.49
_diffrn_reflns_theta_max 27.49
_diffrn_reflns_theta_min 2.04
_exptl_absorpt_coefficient_mu 5.285
_exptl_absorpt_correction_T_max 0.7456
_exptl_absorpt_correction_T_min 0.5412
_exptl_absorpt_correction_type multi-scan
_exptl_absorpt_process_details 'Sadabs, (Sheldrick 2008)'
_exptl_crystal_colour Colourless
_exptl_crystal_density_diffrn 1.746
_exptl_crystal_density_meas ?
_exptl_crystal_density_method 'not measured'
_exptl_crystal_description Block
_exptl_crystal_F_000 740
_exptl_crystal_size_max 0.27
_exptl_crystal_size_mid 0.11
_exptl_crystal_size_min 0.05
_refine_diff_density_max 2.285
_refine_diff_density_min -2.254
_refine_diff_density_rms 0.184
_refine_ls_extinction_method none
_refine_ls_goodness_of_fit_ref 1.068
_refine_ls_hydrogen_treatment constr
_refine_ls_matrix_type full
_refine_ls_number_parameters 347
_refine_ls_number_reflns 6505
_refine_ls_number_restraints 0
_refine_ls_restrained_S_all 1.068
_refine_ls_R_factor_all 0.0449
_refine_ls_R_factor_gt 0.0384
_refine_ls_shift/su_max 0.001
_refine_ls_shift/su_mean 0.000
_refine_ls_structure_factor_coef Fsqd
_refine_ls_weighting_details 'calc w=1/[\s^2^(Fo^2^)+(0.0413P)^2^+0.0000P] where P=(Fo^2^+2Fc^2^)/3'
_refine_ls_weighting_scheme calc
_refine_ls_wR_factor_gt 0.0850
_refine_ls_wR_factor_ref 0.0873
_reflns_number_gt 5841
_reflns_number_total 6505
_reflns_threshold_expression >2sigma(I)
_cod_data_source_file c3dt51071a.txt
_cod_data_source_block Complex(6)
_cod_depositor_comments
;
The following automatic conversions were performed:

'_symmetry_cell_setting' value 'Triclinic' changed to 'triclinic'
according to /home/saulius/struct/CIF-dictionaries/cif_core.dic
dictionary named 'cif_core.dic' version 2.4.2 from
2011-04-26.

'_exptl_absorpt_correction_type' value 'Multi-scan'
changed to 'multi-scan' according to
/home/saulius/struct/CIF-dictionaries/cif_core.dic dictionary named
'cif_core.dic' version 2.4.2 from 2011-04-26.

Automatic conversion script
Id: cif_fix_values 1891 2012-01-12 08:04:46Z andrius 

The following automatic conversions were performed:

'_exptl_crystal_density_meas' value 'Not Measured' was changed to '?'
- the value is perceived as not measured.

Automatic conversion script
Id: cif_fix_values 3008 2015-01-20 13:52:24Z robertas 
;
_cod_original_cell_volume 1423.7(6)
_cod_original_sg_symbol_H-M P-1
_cod_database_code 7023233

loop_
_symmetry_equiv_pos_as_xyz
'x, y, z'
'-x, -y, -z'

loop_
_atom_site_label
_atom_site_type_symbol
_atom_site_fract_x
_atom_site_fract_y
_atom_site_fract_z
_atom_site_U_iso_or_equiv
_atom_site_adp_type
_atom_site_occupancy
_atom_site_symmetry_multiplicity
_atom_site_calc_flag
_atom_site_refinement_flags
Au1 Au 0.962272(18) 0.572348(17) 0.670227(17) 0.01486(7) Uani 1 1 d .
N1 N 0.8006(4) 0.5903(4) 0.4577(4) 0.0173(9) Uani 1 1 d .
N2 N 0.7594(4) 0.3960(4) 0.4365(4) 0.0159(8) Uani 1 1 d .
N3 N 1.1553(4) 0.7267(4) 0.9149(4) 0.0186(9) Uani 1 1 d .
N4 N 1.2307(4) 0.7176(4) 1.0070(4) 0.0189(9) Uani 1 1 d .
C1 C 0.8349(5) 0.5187(5) 0.5099(4) 0.0190(10) Uani 1 1 d .
C2 C 0.7030(5) 0.5138(5) 0.3496(4) 0.0176(10) Uani 1 1 d .
C3 C 0.6380(5) 0.5411(5) 0.2635(5) 0.0207(11) Uani 1 1 d .
H3 H 0.6535 0.6260 0.2736 0.025 Uiso 1 1 calc R
C4 C 0.5502(5) 0.4396(5) 0.1630(5) 0.0240(12) Uani 1 1 d .
H4 H 0.5045 0.4551 0.1022 0.029 Uiso 1 1 calc R
C5 C 0.5261(5) 0.3142(5) 0.1474(5) 0.0268(12) Uani 1 1 d .
H5 H 0.4653 0.2468 0.0761 0.032 Uiso 1 1 calc R
C6 C 0.5891(5) 0.2864(5) 0.2337(5) 0.0205(11) Uani 1 1 d .
H6 H 0.5724 0.2013 0.2239 0.025 Uiso 1 1 calc R
C7 C 0.6790(5) 0.3900(5) 0.3365(4) 0.0162(10) Uani 1 1 d .
C8 C 0.8593(5) 0.7293(5) 0.5091(5) 0.0192(10) Uani 1 1 d .
H8A H 0.8810 0.7593 0.4464 0.023 Uiso 1 1 calc R
H8B H 0.9441 0.7594 0.5707 0.023 Uiso 1 1 calc R
C9 C 0.7679(5) 0.7885(5) 0.5644(5) 0.0241(12) Uani 1 1 d .
H9 H 0.6849 0.7614 0.5004 0.029 Uiso 1 1 calc R
C10 C 0.7278(7) 0.7452(6) 0.6600(6) 0.0387(15) Uani 1 1 d .
H10A H 0.6824 0.6524 0.6263 0.058 Uiso 1 1 calc R
H10B H 0.6671 0.7829 0.6910 0.058 Uiso 1 1 calc R
H10C H 0.8078 0.7722 0.7244 0.058 Uiso 1 1 calc R
C11 C 0.8381(6) 0.9332(5) 0.6136(6) 0.0328(14) Uani 1 1 d .
H11A H 0.7754 0.9713 0.6387 0.049 Uiso 1 1 calc R
H11B H 0.8689 0.9586 0.5518 0.049 Uiso 1 1 calc R
H11C H 0.9150 0.9624 0.6817 0.049 Uiso 1 1 calc R
C12 C 0.7570(5) 0.2870(5) 0.4640(5) 0.0198(11) Uani 1 1 d .
H12A H 0.8403 0.3127 0.5258 0.024 Uiso 1 1 calc R
H12B H 0.7548 0.2189 0.3921 0.024 Uiso 1 1 calc R
C13 C 0.6363(5) 0.2345(5) 0.5078(5) 0.0222(11) Uani 1 1 d .
H13 H 0.5549 0.1852 0.4380 0.027 Uiso 1 1 calc R
C14 C 0.6113(6) 0.3384(5) 0.5982(5) 0.0289(13) Uani 1 1 d .
H14A H 0.6920 0.3904 0.6653 0.043 Uiso 1 1 calc R
H14B H 0.5368 0.2997 0.6266 0.043 Uiso 1 1 calc R
H14C H 0.5890 0.3919 0.5611 0.043 Uiso 1 1 calc R
C15 C 0.6632(6) 0.1426(5) 0.5594(5) 0.0310(13) Uani 1 1 d .
H15A H 0.7449 0.1889 0.6258 0.047 Uiso 1 1 calc R
H15B H 0.6742 0.0746 0.4979 0.047 Uiso 1 1 calc R
H15C H 0.5876 0.1058 0.5876 0.047 Uiso 1 1 calc R
C16 C 1.0812(5) 0.6093(5) 0.8278(4) 0.0163(10) Uani 1 1 d .
C17 C 1.1720(6) 0.8505(5) 0.9120(5) 0.0238(12) Uani 1 1 d .
H17A H 1.0874 0.8440 0.8649 0.029 Uiso 1 1 calc R
H17B H 1.2423 0.8756 0.8729 0.029 Uiso 1 1 calc R
C18 C 1.2109(6) 0.9522(5) 1.0373(5) 0.0271(12) Uani 1 1 d .
H18A H 1.2323 1.0368 1.0345 0.033 Uiso 1 1 calc R
H18B H 1.1355 0.9345 1.0727 0.033 Uiso 1 1 calc R
C19 C 1.3329(6) 0.9508(5) 1.1125(5) 0.0288(13) Uani 1 1 d .
H19A H 1.4069 0.9656 1.0752 0.035 Uiso 1 1 calc R
H19B H 1.3630 1.0200 1.1923 0.035 Uiso 1 1 calc R
C20 C 1.2987(6) 0.8245(5) 1.1236(5) 0.0244(12) Uani 1 1 d .
H20A H 1.3817 0.8191 1.1598 0.029 Uiso 1 1 calc R
H20B H 1.2399 0.8185 1.1765 0.029 Uiso 1 1 calc R
C21 C 1.1999(5) 0.5935(5) 0.9814(5) 0.0171(10) Uani 1 1 d .
C22 C 1.2500(5) 0.5417(5) 1.0634(5) 0.0212(11) Uani 1 1 d .
H22A H 1.2074 0.5521 1.1289 0.025 Uiso 1 1 calc R
H22B H 1.3480 0.5883 1.0981 0.025 Uiso 1 1 calc R
C23 C 1.2164(5) 0.4009(5) 0.9938(5) 0.0212(11) Uani 1 1 d .
H23A H 1.2803 0.3926 0.9463 0.025 Uiso 1 1 calc R
H23B H 1.2270 0.3606 1.0502 0.025 Uiso 1 1 calc R
C24 C 1.0739(5) 0.3313(5) 0.9113(5) 0.0193(10) Uani 1 1 d .
H24A H 1.0543 0.2395 0.8732 0.023 Uiso 1 1 calc R
H24B H 1.0100 0.3412 0.9584 0.023 Uiso 1 1 calc R
C25 C 1.0545(5) 0.3820(5) 0.8157(5) 0.0206(11) Uani 1 1 d .
H25A H 1.1008 0.3534 0.7563 0.025 Uiso 1 1 calc R
H25B H 0.9580 0.3484 0.7747 0.025 Uiso 1 1 calc R
C26 C 1.1098(5) 0.5239(5) 0.8706(4) 0.0168(10) Uani 1 1 d .
P1 P 0.28905(15) 0.10495(13) 0.76673(14) 0.0248(3) Uani 1 1 d .
F1 F 0.3768(4) 0.0418(4) 0.8191(5) 0.0656(15) Uani 1 1 d .
F2 F 0.3960(4) 0.2431(3) 0.8571(3) 0.0373(8) Uani 1 1 d .
F3 F 0.2005(3) 0.1671(3) 0.7138(3) 0.0346(8) Uani 1 1 d .
F4 F 0.1842(4) -0.0325(3) 0.6773(4) 0.0515(12) Uani 1 1 d .
F5 F 0.2084(4) 0.0994(4) 0.8625(4) 0.0482(10) Uani 1 1 d .
F6 F 0.3719(4) 0.1139(4) 0.6731(4) 0.0519(11) Uani 1 1 d .

loop_
_atom_site_aniso_label
_atom_site_aniso_U_11
_atom_site_aniso_U_22
_atom_site_aniso_U_33
_atom_site_aniso_U_23
_atom_site_aniso_U_13
_atom_site_aniso_U_12
Au1 0.01651(10) 0.01513(10) 0.01253(10) 0.00586(7) 0.00147(7) 0.00653(7)
N1 0.019(2) 0.017(2) 0.013(2) 0.0061(17) -0.0004(17) 0.0058(17)
N2 0.017(2) 0.016(2) 0.015(2) 0.0076(17) 0.0037(17) 0.0065(17)
N3 0.025(2) 0.018(2) 0.016(2) 0.0094(18) 0.0056(18) 0.0101(18)
N4 0.019(2) 0.019(2) 0.017(2) 0.0072(18) 0.0019(17) 0.0064(17)
C1 0.022(3) 0.018(2) 0.014(2) 0.007(2) 0.002(2) 0.005(2)
C2 0.017(2) 0.019(2) 0.014(2) 0.005(2) 0.003(2) 0.006(2)
C3 0.016(2) 0.026(3) 0.024(3) 0.014(2) 0.007(2) 0.009(2)
C4 0.014(2) 0.036(3) 0.025(3) 0.017(3) 0.003(2) 0.011(2)
C5 0.018(3) 0.031(3) 0.016(3) 0.005(2) -0.003(2) -0.002(2)
C6 0.022(3) 0.017(2) 0.018(3) 0.005(2) 0.006(2) 0.004(2)
C7 0.017(2) 0.020(2) 0.012(2) 0.007(2) 0.0031(19) 0.006(2)
C8 0.023(3) 0.013(2) 0.020(3) 0.006(2) 0.003(2) 0.007(2)
C9 0.026(3) 0.020(3) 0.026(3) 0.006(2) 0.005(2) 0.013(2)
C10 0.049(4) 0.040(4) 0.042(4) 0.018(3) 0.028(3) 0.026(3)
C11 0.041(4) 0.019(3) 0.038(4) 0.010(3) 0.010(3) 0.014(3)
C12 0.033(3) 0.012(2) 0.017(3) 0.009(2) 0.006(2) 0.011(2)
C13 0.025(3) 0.019(3) 0.019(3) 0.007(2) 0.005(2) 0.005(2)
C14 0.030(3) 0.028(3) 0.029(3) 0.011(3) 0.014(3) 0.010(2)
C15 0.041(3) 0.025(3) 0.026(3) 0.016(3) 0.008(3) 0.008(3)
C16 0.015(2) 0.018(2) 0.015(2) 0.008(2) 0.0015(19) 0.0055(19)
C17 0.034(3) 0.019(3) 0.019(3) 0.011(2) 0.004(2) 0.009(2)
C18 0.033(3) 0.017(3) 0.028(3) 0.006(2) 0.007(3) 0.009(2)
C19 0.031(3) 0.018(3) 0.027(3) 0.006(2) 0.002(2) 0.002(2)
C20 0.027(3) 0.019(3) 0.018(3) 0.004(2) 0.001(2) 0.003(2)
C21 0.015(2) 0.018(2) 0.020(3) 0.008(2) 0.006(2) 0.0072(19)
C22 0.020(3) 0.027(3) 0.017(3) 0.012(2) 0.000(2) 0.009(2)
C23 0.022(3) 0.023(3) 0.026(3) 0.015(2) 0.008(2) 0.012(2)
C24 0.024(3) 0.015(2) 0.024(3) 0.010(2) 0.009(2) 0.011(2)
C25 0.019(3) 0.016(2) 0.020(3) 0.003(2) 0.004(2) 0.003(2)
C26 0.017(2) 0.018(2) 0.015(2) 0.005(2) 0.0027(19) 0.007(2)
P1 0.0278(7) 0.0197(7) 0.0343(8) 0.0156(6) 0.0114(6) 0.0123(6)
F1 0.038(2) 0.061(3) 0.138(5) 0.075(3) 0.030(3) 0.030(2)
F2 0.040(2) 0.0308(19) 0.0299(19) 0.0068(16) -0.0026(16) 0.0109(16)
F3 0.0361(19) 0.0235(17) 0.044(2) 0.0198(16) -0.0001(17) 0.0097(15)
F4 0.035(2) 0.0170(17) 0.085(3) 0.0022(19) 0.018(2) 0.0064(15)
F5 0.050(2) 0.072(3) 0.052(3) 0.045(2) 0.030(2) 0.033(2)
F6 0.050(2) 0.040(2) 0.052(3) 0.0064(19) 0.032(2) 0.0054(19)

loop_
_atom_type_symbol
_atom_type_description
_atom_type_scat_dispersion_real
_atom_type_scat_dispersion_imag
_atom_type_scat_source
C C 0.0033 0.0016 'International Tables Vol C Tables 4.2.6.8 and 6.1.1.4'
H H 0.0000 0.0000 'International Tables Vol C Tables 4.2.6.8 and 6.1.1.4'
N N 0.0061 0.0033 'International Tables Vol C Tables 4.2.6.8 and 6.1.1.4'
F F 0.0171 0.0103 'International Tables Vol C Tables 4.2.6.8 and 6.1.1.4'
P P 0.1023 0.0942 'International Tables Vol C Tables 4.2.6.8 and 6.1.1.4'
Au Au -2.0133 8.8022 'International Tables Vol C Tables 4.2.6.8 and 6.1.1.4'

loop_
_geom_angle_atom_site_label_1
_geom_angle_atom_site_label_2
_geom_angle_atom_site_label_3
_geom_angle
C16 Au1 C1 174.85(19)
C1 N1 C2 110.8(4)
C1 N1 C8 123.9(4)
C2 N1 C8 125.4(4)
C1 N2 C7 109.9(4)
C1 N2 C12 124.5(4)
C7 N2 C12 125.4(4)
C16 N3 N4 110.3(4)
C16 N3 C17 128.2(4)
N4 N3 C17 121.1(4)
C21 N4 N3 107.6(4)
C21 N4 C20 127.6(4)
N3 N4 C20 122.5(4)
N1 C1 N2 106.6(4)
N1 C1 Au1 129.9(4)
N2 C1 Au1 123.5(4)
C7 C2 C3 121.9(5)
C7 C2 N1 105.4(4)
C3 C2 N1 132.7(5)
C4 C3 C2 116.9(5)
C3 C4 C5 122.0(5)
C6 C5 C4 121.3(5)
C5 C6 C7 116.8(5)
N2 C7 C2 107.3(4)
N2 C7 C6 131.5(5)
C2 C7 C6 121.1(5)
N1 C8 C9 113.6(4)
C10 C9 C11 110.9(5)
C10 C9 C8 112.1(5)
C11 C9 C8 109.2(5)
N2 C12 C13 112.7(4)
C14 C13 C12 112.8(4)
C14 C13 C15 111.6(5)
C12 C13 C15 106.8(4)
N3 C16 C26 105.5(4)
N3 C16 Au1 125.7(4)
C26 C16 Au1 128.8(4)
N3 C17 C18 111.1(4)
C19 C18 C17 108.7(5)
C20 C19 C18 110.3(5)
N4 C20 C19 111.3(5)
N4 C21 C26 108.7(4)
N4 C21 C22 124.9(5)
C26 C21 C22 126.4(5)
C21 C22 C23 108.7(4)
C24 C23 C22 112.2(4)
C25 C24 C23 111.7(4)
C26 C25 C24 109.9(4)
C21 C26 C16 107.9(4)
C21 C26 C25 122.2(5)
C16 C26 C25 129.9(5)
F4 P1 F6 91.2(2)
F4 P1 F5 90.2(2)
F6 P1 F5 178.6(2)
F4 P1 F1 89.7(2)
F6 P1 F1 90.1(3)
F5 P1 F1 90.0(2)
F4 P1 F3 89.9(2)
F6 P1 F3 89.9(2)
F5 P1 F3 89.9(2)
F1 P1 F3 179.6(3)
F4 P1 F2 179.4(2)
F6 P1 F2 88.6(2)
F5 P1 F2 90.0(2)
F1 P1 F2 89.8(2)
F3 P1 F2 90.60(19)

loop_
_geom_bond_atom_site_label_1
_geom_bond_atom_site_label_2
_geom_bond_distance
Au1 C16 2.013(5)
Au1 C1 2.027(5)
N1 C1 1.350(6)
N1 C2 1.393(6)
N1 C8 1.463(6)
N2 C1 1.354(6)
N2 C7 1.383(6)
N2 C12 1.462(6)
N3 C16 1.360(6)
N3 N4 1.370(6)
N3 C17 1.465(6)
N4 C21 1.345(6)
N4 C20 1.473(6)
C2 C7 1.386(7)
C2 C3 1.388(7)
C3 C4 1.374(8)
C4 C5 1.397(8)
C5 C6 1.384(8)
C6 C7 1.404(7)
C8 C9 1.531(7)
C9 C10 1.513(8)
C9 C11 1.529(7)
C12 C13 1.535(7)
C13 C14 1.521(8)
C13 C15 1.538(7)
C16 C26 1.405(7)
C17 C18 1.530(7)
C18 C19 1.527(8)
C19 C20 1.513(7)
C21 C26 1.377(7)
C21 C22 1.488(7)
C22 C23 1.528(7)
C23 C24 1.528(7)
C24 C25 1.524(7)
C25 C26 1.495(7)
P1 F4 1.588(4)
P1 F6 1.589(4)
P1 F5 1.590(4)
P1 F1 1.600(4)
P1 F3 1.600(3)
P1 F2 1.603(4)
